data_7252116
loop_
_publ_author_name
'Hazarika, Abhinav'
'Singh, Abhay Pratap'
'Baruah, Jubaraj B.'

_publ_section_title
;
 Encapsulation of Cation in Sulphate and Anion in Methyl Sulphate Salt of
 Sulphathiazole
;
_journal_name_full CrystEngComm
_journal_paper_doi 10.1039/D6CE00087H
_journal_year 2026
_chemical_formula_moiety 'C9 H10 N3 O2 S2, C H3 O4 S'
_chemical_formula_sum 'C10 H13 N3 O6 S3'
_chemical_formula_weight 367.41
_space_group_crystal_system triclinic
_space_group_IT_number 2
_space_group_name_Hall '-P 1'
_space_group_name_H-M_alt 'P -1'
_atom_sites_solution_hydrogens mixed
_audit_creation_date 2026-01-07
_audit_creation_method
;
Olex2 1.3
(compiled 2020.11.12 svn.r5f609507 for OlexSys, GUI svn.r6408)
;
_audit_update_record
;
2026-05-14 deposited with the CCDC.	2026-06-15 downloaded from the CCDC.
;
_cell_angle_alpha 100.1730(10)
_cell_angle_beta 93.6970(10)
_cell_angle_gamma 105.5240(10)
_cell_formula_units_Z 2
_cell_length_a 8.1758(8)
_cell_length_b 9.2396(9)
_cell_length_c 10.2619(10)
_cell_measurement_reflns_used 9802
_cell_measurement_temperature 297(2)
_cell_measurement_theta_max 25.14
_cell_measurement_theta_min 2.77
_cell_volume 730.05(12)
_computing_cell_refinement 'SAINT V8.40B (?, 2016)'
_computing_data_reduction 'SAINT V8.40B (?, 2016)'
_computing_molecular_graphics 'Olex2 1.3 (Dolomanov et al., 2009)'
_computing_publication_material 'Olex2 1.3 (Dolomanov et al., 2009)'
_computing_structure_refinement 'XL  (Sheldrick, 2008)'
_diffrn_ambient_temperature 297.0
_diffrn_measured_fraction_theta_full 0.993
_diffrn_measured_fraction_theta_max 0.993
_diffrn_measurement_device_type 'Bruker APEX-II CCD'
_diffrn_measurement_method '\f and \w scans'
_diffrn_radiation_type MoK\a
_diffrn_radiation_wavelength 0.71073
_diffrn_reflns_av_R_equivalents 0.0236
_diffrn_reflns_av_unetI/netI 0.0151
_diffrn_reflns_Laue_measured_fraction_full 0.993
_diffrn_reflns_Laue_measured_fraction_max 0.993
_diffrn_reflns_limit_h_max 9
_diffrn_reflns_limit_h_min -9
_diffrn_reflns_limit_k_max 11
_diffrn_reflns_limit_k_min -11
_diffrn_reflns_limit_l_max 12
_diffrn_reflns_limit_l_min -12
_diffrn_reflns_number 14616
_diffrn_reflns_point_group_measured_fraction_full 0.993
_diffrn_reflns_point_group_measured_fraction_max 0.993
_diffrn_reflns_theta_full 25.143
_diffrn_reflns_theta_max 25.143
_diffrn_reflns_theta_min 3.108
_diffrn_source_current 1.4
_diffrn_source_power 0.07
_diffrn_source_voltage 50.0
_diffrn_standards_number 0
_exptl_absorpt_coefficient_mu 0.540
_exptl_absorpt_correction_T_max 0.7452
_exptl_absorpt_correction_T_min 0.6911
_exptl_absorpt_correction_type none
_exptl_absorpt_process_details
;
SADABS-2016/2 (Bruker,2016/2) was used for absorption correction.
wR2(int) was 0.1365 before and 0.0407 after correction.
The Ratio of minimum to maximum transmission is 0.9274.
The \l/2 correction factor is Not present.
;
_exptl_crystal_colour grey
_exptl_crystal_density_diffrn 1.671
_exptl_crystal_description block
_exptl_crystal_F_000 380
_exptl_crystal_size_max 0.589
_exptl_crystal_size_min 0.393
_refine_diff_density_max 0.856
_refine_diff_density_min -0.390
_refine_diff_density_rms 0.052
_refine_ls_extinction_method none
_refine_ls_goodness_of_fit_ref 1.039
_refine_ls_hydrogen_treatment mixed
_refine_ls_matrix_type full
_refine_ls_number_parameters 205
_refine_ls_number_reflns 2599
_refine_ls_number_restraints 0
_refine_ls_restrained_S_all 1.039
_refine_ls_R_factor_all 0.0365
_refine_ls_R_factor_gt 0.0335
_refine_ls_shift/su_max 0.000
_refine_ls_shift/su_mean 0.000
_refine_ls_structure_factor_coef Fsqd
_refine_ls_weighting_details 'w=1/[\s^2^(Fo^2^)+(0.0447P)^2^+0.6787P] where P=(Fo^2^+2Fc^2^)/3'
_refine_ls_weighting_scheme calc
_refine_ls_wR_factor_gt 0.0891
_refine_ls_wR_factor_ref 0.0925
_reflns_Friedel_coverage 0.000
_reflns_number_gt 2398
_reflns_number_total 2599
_reflns_threshold_expression 'I > 2\s(I)'
_cod_data_source_file d6ce00087h3.cif
_cod_data_source_block Stz_OMe
_cod_database_code 7252116
_shelx_shelxl_version_number 2019/1
_shelx_space_group_comment
;
The symmetry employed for this shelxl refinement is uniquely defined
by the following loop, which should always be used as a source of
symmetry information in preference to the above space-group names.
They are only intended as comments.
;
_olex2_refinement_description
;
1.a Aromatic/amide H refined with riding coordinates:
 C5(H5), C4(H4), C2(H2), C3(H3A), C9(H9), C8(H8)
1.b Idealised Me refined as rotating group:
 N1(H1A,H1B,H1C), C10(H10A,H10B,H10C)
;
_olex2_submission_special_instructions 'No special instructions were received'

loop_
_space_group_symop_operation_xyz
'x, y, z'
'-x, -y, -z'

loop_
_atom_site_label
_atom_site_type_symbol
_atom_site_fract_x
_atom_site_fract_y
_atom_site_fract_z
_atom_site_U_iso_or_equiv
_atom_site_adp_type
_atom_site_occupancy
_atom_site_site_symmetry_order
_atom_site_calc_flag
_atom_site_refinement_flags_posn
_atom_site_refinement_flags_adp
_atom_site_refinement_flags_occupancy
_atom_site_disorder_assembly
_atom_site_disorder_group
S1 S 0.28638(6) 0.76534(6) 0.09754(5) 0.02806(16) Uani 1 1 d . . . . .
S3 S 0.01598(7) 0.29034(7) 0.38678(6) 0.03573(17) Uani 1 1 d . . . . .
S2 S 0.49177(8) 1.09367(7) 0.28771(6) 0.03869(18) Uani 1 1 d . . . . .
O2 O 0.3349(2) 0.88372(19) 0.02253(16) 0.0385(4) Uani 1 1 d . . . . .
O1 O 0.15182(19) 0.62909(19) 0.03575(17) 0.0408(4) Uani 1 1 d . . . . .
O4 O -0.1446(2) 0.3044(2) 0.33067(19) 0.0498(5) Uani 1 1 d . . . . .
O5 O 0.0046(2) 0.2321(2) 0.50813(18) 0.0521(5) Uani 1 1 d . . . . .
N1 N 0.9044(2) 0.5679(2) 0.2296(2) 0.0358(4) Uani 1 1 d . . . . .
H1A H 0.957056 0.554002 0.157092 0.054 Uiso 1 1 calc R U . . .
H1B H 0.873594 0.480512 0.258883 0.054 Uiso 1 1 calc R U . . .
H1C H 0.974977 0.640219 0.292702 0.054 Uiso 1 1 calc R U . . .
N3 N 0.2681(3) 0.9989(2) 0.43433(19) 0.0360(4) Uani 1 1 d . . . . .
N2 N 0.2257(2) 0.8223(2) 0.23713(18) 0.0316(4) Uani 1 1 d . . . . .
O3 O 0.1542(3) 0.4218(2) 0.3901(2) 0.0650(6) Uani 1 1 d . . . . .
O6 O 0.0503(3) 0.1489(2) 0.29030(19) 0.0599(5) Uani 1 1 d . . . . .
C1 C 0.7528(3) 0.6152(2) 0.1968(2) 0.0277(4) Uani 1 1 d . . . . .
C6 C 0.4703(2) 0.7056(2) 0.1344(2) 0.0262(4) Uani 1 1 d . . . . .
C5 C 0.6281(3) 0.7880(3) 0.1083(2) 0.0364(5) Uani 1 1 d . . . . .
H5 H 0.638497 0.873183 0.069475 0.044 Uiso 1 1 calc R U . . .
C4 C 0.7706(3) 0.7417(3) 0.1408(2) 0.0377(5) Uani 1 1 d . . . . .
H4 H 0.877991 0.796414 0.124628 0.045 Uiso 1 1 calc R U . . .
C2 C 0.5961(3) 0.5336(3) 0.2234(3) 0.0389(5) Uani 1 1 d . . . . .
H2 H 0.586270 0.448110 0.261745 0.047 Uiso 1 1 calc R U . . .
C7 C 0.3128(3) 0.9560(2) 0.3142(2) 0.0293(4) Uani 1 1 d . . . . .
C3 C 0.4536(3) 0.5793(3) 0.1927(3) 0.0385(5) Uani 1 1 d . . . . .
H3A H 0.346914 0.525557 0.211027 0.046 Uiso 1 1 calc R U . . .
C9 C 0.3688(3) 1.1380(3) 0.5065(2) 0.0428(6) Uani 1 1 d . . . . .
H9 H 0.349329 1.181492 0.590791 0.051 Uiso 1 1 calc R U . . .
C8 C 0.4962(3) 1.2036(3) 0.4437(2) 0.0444(6) Uani 1 1 d . . . . .
H8 H 0.577486 1.296648 0.478919 0.053 Uiso 1 1 calc R U . . .
C10 C 0.0696(5) 0.1620(4) 0.1575(3) 0.0676(9) Uani 1 1 d . . . . .
H10A H -0.036920 0.163570 0.113396 0.101 Uiso 1 1 calc R U . . .
H10B H 0.103186 0.076193 0.112401 0.101 Uiso 1 1 calc R U . . .
H10C H 0.155813 0.255360 0.155836 0.101 Uiso 1 1 calc R U . . .
H3 H 0.184(4) 0.941(3) 0.460(3) 0.041(7) Uiso 1 1 d . . . . .

loop_
_atom_site_aniso_label
_atom_site_aniso_U_11
_atom_site_aniso_U_22
_atom_site_aniso_U_33
_atom_site_aniso_U_23
_atom_site_aniso_U_13
_atom_site_aniso_U_12
S1 0.0203(3) 0.0325(3) 0.0301(3) 0.0057(2) 0.00224(19) 0.0061(2)
S3 0.0368(3) 0.0385(3) 0.0361(3) 0.0136(2) 0.0092(2) 0.0127(2)
S2 0.0396(3) 0.0349(3) 0.0375(3) 0.0062(2) 0.0053(2) 0.0041(2)
O2 0.0339(8) 0.0480(9) 0.0386(9) 0.0198(7) 0.0045(7) 0.0130(7)
O1 0.0247(8) 0.0417(9) 0.0465(9) -0.0021(7) -0.0027(7) 0.0023(7)
O4 0.0403(10) 0.0572(11) 0.0606(11) 0.0249(9) 0.0088(8) 0.0197(8)
O5 0.0584(12) 0.0636(12) 0.0401(10) 0.0238(9) 0.0111(8) 0.0174(9)
N1 0.0272(9) 0.0349(10) 0.0467(11) 0.0102(8) 0.0021(8) 0.0105(8)
N3 0.0354(11) 0.0449(11) 0.0334(10) 0.0091(9) 0.0079(8) 0.0193(9)
N2 0.0254(9) 0.0362(10) 0.0342(10) 0.0076(8) 0.0083(7) 0.0088(7)
O3 0.0496(12) 0.0586(12) 0.0794(15) 0.0224(11) 0.0098(10) -0.0031(10)
O6 0.0848(15) 0.0631(12) 0.0449(11) 0.0123(9) 0.0074(10) 0.0423(11)
C1 0.0246(10) 0.0299(10) 0.0285(10) 0.0034(8) 0.0028(8) 0.0091(8)
C6 0.0223(10) 0.0285(10) 0.0264(10) 0.0032(8) 0.0030(8) 0.0065(8)
C5 0.0284(11) 0.0417(13) 0.0462(13) 0.0236(10) 0.0109(9) 0.0107(10)
C4 0.0232(11) 0.0443(13) 0.0505(14) 0.0226(11) 0.0117(9) 0.0078(9)
C2 0.0328(12) 0.0305(11) 0.0572(15) 0.0200(11) 0.0078(10) 0.0074(9)
C7 0.0283(11) 0.0333(11) 0.0313(11) 0.0099(9) 0.0039(8) 0.0150(9)
C3 0.0237(11) 0.0337(11) 0.0581(15) 0.0164(11) 0.0089(10) 0.0027(9)
C9 0.0493(15) 0.0478(14) 0.0337(12) -0.0013(10) -0.0017(10) 0.0254(12)
C8 0.0479(14) 0.0379(13) 0.0425(14) -0.0021(10) -0.0053(11) 0.0132(11)
C10 0.089(2) 0.082(2) 0.0394(15) 0.0014(14) 0.0011(15) 0.0450(19)

loop_
_atom_type_symbol
_atom_type_description
_atom_type_scat_dispersion_real
_atom_type_scat_dispersion_imag
_atom_type_scat_source
C C 0.0033 0.0016 'International Tables Vol C Tables 4.2.6.8 and 6.1.1.4'
H H 0.0000 0.0000 'International Tables Vol C Tables 4.2.6.8 and 6.1.1.4'
N N 0.0061 0.0033 'International Tables Vol C Tables 4.2.6.8 and 6.1.1.4'
O O 0.0106 0.0060 'International Tables Vol C Tables 4.2.6.8 and 6.1.1.4'
S S 0.1246 0.1234 'International Tables Vol C Tables 4.2.6.8 and 6.1.1.4'

loop_
_geom_angle_atom_site_label_1
_geom_angle_atom_site_label_2
_geom_angle_atom_site_label_3
_geom_angle
_geom_angle_site_symmetry_1
_geom_angle_site_symmetry_3
_geom_angle_publ_flag
O2 S1 O1 117.55(10) . . ?
O2 S1 N2 113.23(10) . . ?
O2 S1 C6 107.49(9) . . ?
O1 S1 N2 104.57(10) . . ?
O1 S1 C6 106.89(10) . . ?
N2 S1 C6 106.46(9) . . ?
O4 S3 O6 105.61(12) . . ?
O5 S3 O4 113.54(11) . . ?
O5 S3 O6 99.60(11) . . ?
O3 S3 O4 112.75(12) . . ?
O3 S3 O5 115.53(13) . . ?
O3 S3 O6 108.30(13) . . ?
C8 S2 C7 90.74(12) . . ?
H1A N1 H1B 109.5 . . ?
H1A N1 H1C 109.5 . . ?
H1B N1 H1C 109.5 . . ?
C1 N1 H1A 109.5 . . ?
C1 N1 H1B 109.5 . . ?
C1 N1 H1C 109.5 . . ?
C7 N3 C9 115.2(2) . . ?
C7 N3 H3 118.8(19) . . ?
C9 N3 H3 126.0(19) . . ?
C7 N2 S1 120.21(15) . . ?
C10 O6 S3 117.15(19) . . ?
C4 C1 N1 118.90(18) . . ?
C4 C1 C2 121.3(2) . . ?
C2 C1 N1 119.76(19) . . ?
C5 C6 S1 119.84(16) . . ?
C5 C6 C3 120.95(19) . . ?
C3 C6 S1 119.18(16) . . ?
C6 C5 H5 120.5 . . ?
C6 C5 C4 119.0(2) . . ?
C4 C5 H5 120.5 . . ?
C1 C4 C5 119.77(19) . . ?
C1 C4 H4 120.1 . . ?
C5 C4 H4 120.1 . . ?
C1 C2 H2 120.3 . . ?
C1 C2 C3 119.4(2) . . ?
C3 C2 H2 120.3 . . ?
N3 C7 S2 109.64(17) . . ?
N2 C7 S2 130.27(16) . . ?
N2 C7 N3 120.1(2) . . ?
C6 C3 H3A 120.2 . . ?
C2 C3 C6 119.5(2) . . ?
C2 C3 H3A 120.2 . . ?
N3 C9 H9 123.4 . . ?
C8 C9 N3 113.2(2) . . ?
C8 C9 H9 123.4 . . ?
S2 C8 H8 124.4 . . ?
C9 C8 S2 111.20(19) . . ?
C9 C8 H8 124.4 . . ?
O6 C10 H10A 109.5 . . ?
O6 C10 H10B 109.5 . . ?
O6 C10 H10C 109.5 . . ?
H10A C10 H10B 109.5 . . ?
H10A C10 H10C 109.5 . . ?
H10B C10 H10C 109.5 . . ?

loop_
_geom_bond_atom_site_label_1
_geom_bond_atom_site_label_2
_geom_bond_distance
_geom_bond_site_symmetry_2
_geom_bond_publ_flag
S1 O2 1.4320(16) . ?
S1 O1 1.4436(16) . ?
S1 N2 1.5939(18) . ?
S1 C6 1.775(2) . ?
S3 O4 1.4461(18) . ?
S3 O5 1.4401(18) . ?
S3 O3 1.414(2) . ?
S3 O6 1.595(2) . ?
S2 C7 1.735(2) . ?
S2 C8 1.730(2) . ?
N1 H1A 0.8900 . ?
N1 H1B 0.8900 . ?
N1 H1C 0.8900 . ?
N1 C1 1.459(3) . ?
N3 C7 1.332(3) . ?
N3 C9 1.377(3) . ?
N3 H3 0.84(3) . ?
N2 C7 1.330(3) . ?
O6 C10 1.405(3) . ?
C1 C4 1.370(3) . ?
C1 C2 1.372(3) . ?
C6 C5 1.381(3) . ?
C6 C3 1.382(3) . ?
C5 H5 0.9300 . ?
C5 C4 1.385(3) . ?
C4 H4 0.9300 . ?
C2 H2 0.9300 . ?
C2 C3 1.378(3) . ?
C3 H3A 0.9300 . ?
C9 H9 0.9300 . ?
C9 C8 1.324(4) . ?
C8 H8 0.9300 . ?
C10 H10A 0.9600 . ?
C10 H10B 0.9600 . ?
C10 H10C 0.9600 . ?

loop_
_geom_torsion_atom_site_label_1
_geom_torsion_atom_site_label_2
_geom_torsion_atom_site_label_3
_geom_torsion_atom_site_label_4
_geom_torsion
_geom_torsion_site_symmetry_1
_geom_torsion_site_symmetry_2
_geom_torsion_site_symmetry_3
_geom_torsion_site_symmetry_4
_geom_torsion_publ_flag
S1 N2 C7 S2 2.0(3) . . . . ?
S1 N2 C7 N3 -175.85(15) . . . . ?
S1 C6 C5 C4 178.44(18) . . . . ?
S1 C6 C3 C2 -179.07(18) . . . . ?
O2 S1 N2 C7 -43.75(19) . . . . ?
O2 S1 C6 C5 9.5(2) . . . . ?
O2 S1 C6 C3 -172.35(18) . . . . ?
O1 S1 N2 C7 -172.92(16) . . . . ?
O1 S1 C6 C5 136.55(18) . . . . ?
O1 S1 C6 C3 -45.3(2) . . . . ?
O4 S3 O6 C10 62.1(3) . . . . ?
O5 S3 O6 C10 -180.0(2) . . . . ?
N1 C1 C4 C5 179.7(2) . . . . ?
N1 C1 C2 C3 179.7(2) . . . . ?
N3 C9 C8 S2 1.4(3) . . . . ?
N2 S1 C6 C5 -112.12(19) . . . . ?
N2 S1 C6 C3 66.0(2) . . . . ?
O3 S3 O6 C10 -58.9(3) . . . . ?
C1 C2 C3 C6 0.7(4) . . . . ?
C6 S1 N2 C7 74.14(18) . . . . ?
C6 C5 C4 C1 0.6(4) . . . . ?
C5 C6 C3 C2 -0.9(4) . . . . ?
C4 C1 C2 C3 0.3(4) . . . . ?
C2 C1 C4 C5 -0.9(4) . . . . ?
C7 S2 C8 C9 -0.8(2) . . . . ?
C7 N3 C9 C8 -1.4(3) . . . . ?
C3 C6 C5 C4 0.3(3) . . . . ?
C9 N3 C7 S2 0.7(2) . . . . ?
C9 N3 C7 N2 178.92(19) . . . . ?
C8 S2 C7 N3 0.07(17) . . . . ?
C8 S2 C7 N2 -177.9(2) . . . . ?
